data_7017001
loop_
_publ_author_name
'Zats, Galina M.'
'Arora, Himanshu'
'Lavi, Ronit'
'Yufit, Dmitry'
'Benisvy, Laurent'

_publ_section_title
;
 Phenolate and phenoxyl radical complexes of Cu(ii) and Co(iii), bearing a
 new redox active N,O-phenol-pyrazole ligand.
;
_journal_issue 41
_journal_name_full 'Dalton transactions (Cambridge, England : 2003)'
_journal_page_first 10889
_journal_page_last 10896
_journal_paper_doi 10.1039/c1dt10615e
_journal_volume 40
_journal_year 2011
_chemical_formula_moiety 'C18 H26 N2 O'
_chemical_formula_sum 'C18 H26 N2 O'
_chemical_formula_weight 286.41
_chemical_name_systematic
;
2,4-di-tert-butyl-6-(5-methyl-1H-pyrazol-3-yl)phenol
;
_space_group_IT_number 14
_symmetry_cell_setting monoclinic
_symmetry_space_group_name_Hall '-P 2ybc'
_symmetry_space_group_name_H-M 'P 1 21/c 1'
_atom_sites_solution_hydrogens difmap
_atom_sites_solution_primary direct
_atom_sites_solution_secondary difmap
_audit_creation_method SHELXL-97
_cell_angle_alpha 90.00
_cell_angle_beta 92.412(10)
_cell_angle_gamma 90.00
_cell_formula_units_Z 12
_cell_length_a 18.0338(6)
_cell_length_b 10.0401(3)
_cell_length_c 27.4941(9)
_cell_measurement_reflns_used 5265
_cell_measurement_temperature 120
_cell_measurement_theta_max 31.336
_cell_measurement_theta_min 2.261
_cell_volume 4973.7(3)
_computing_cell_refinement 'SAINT v6.45A (Bruker, 2003)'
_computing_data_collection 'SMART v5.625 (Bruker, 2001)'
_computing_data_reduction 'SAINT v6.45A (Bruker, 2003)'
_computing_molecular_graphics
;
OLEX2: a complete structure solution, refinement and analysis program.
Dolomanov et al., J. Appl. Cryst. (2009). 42, 339-341
;
_computing_publication_material
;
OLEX2: a complete structure solution, refinement and analysis program.
Dolomanov et al., J. Appl. Cryst. (2009). 42, 339-341
;
_computing_structure_refinement 'SHELXL-97 (Sheldrick, 1997)'
_computing_structure_solution
;
A short history of SHELX (Sheldrick, 2007)/Bruker
;
_diffrn_ambient_temperature 120
_diffrn_measured_fraction_theta_full 1.000
_diffrn_measured_fraction_theta_max 1.000
_diffrn_measurement_device_type 'Bruker SMART CCD 6000'
_diffrn_measurement_method '\w scans'
_diffrn_radiation_monochromator Parallel,graphite
_diffrn_radiation_source 'fine-focus sealed tube'
_diffrn_radiation_type 'MO K\a'
_diffrn_radiation_wavelength 0.71073
_diffrn_reflns_av_R_equivalents 0.0848
_diffrn_reflns_av_sigmaI/netI 0.0853
_diffrn_reflns_limit_h_max 24
_diffrn_reflns_limit_h_min -24
_diffrn_reflns_limit_k_max 13
_diffrn_reflns_limit_k_min -13
_diffrn_reflns_limit_l_max 37
_diffrn_reflns_limit_l_min -37
_diffrn_reflns_number 59766
_diffrn_reflns_theta_full 29.00
_diffrn_reflns_theta_max 29.00
_diffrn_reflns_theta_min 1.48
_diffrn_source_current 5.0
_diffrn_source_power 0.1
_diffrn_source_target Mo
_diffrn_source_voltage 20.0
_exptl_absorpt_coefficient_mu 0.071
_exptl_absorpt_correction_type none
_exptl_absorpt_process_details none
_exptl_crystal_colour less
_exptl_crystal_colour_lustre clear
_exptl_crystal_colour_modifier light
_exptl_crystal_colour_primary colourless
_exptl_crystal_density_diffrn 1.147
_exptl_crystal_density_method 'not measured'
_exptl_crystal_description plate
_exptl_crystal_F_000 1872
_exptl_crystal_size_max 0.42
_exptl_crystal_size_mid 0.32
_exptl_crystal_size_min 0.04
_refine_diff_density_max 0.347
_refine_diff_density_min -0.282
_refine_diff_density_rms 0.050
_refine_ls_extinction_method none
_refine_ls_goodness_of_fit_ref 1.018
_refine_ls_hydrogen_treatment refall
_refine_ls_matrix_type full
_refine_ls_number_parameters 880
_refine_ls_number_reflns 13229
_refine_ls_number_restraints 0
_refine_ls_restrained_S_all 1.018
_refine_ls_R_factor_all 0.1308
_refine_ls_R_factor_gt 0.0498
_refine_ls_shift/su_max 0.001
_refine_ls_shift/su_mean 0.000
_refine_ls_structure_factor_coef Fsqd
_refine_ls_weighting_details
;
calc w=1/[\s^2^(Fo^2^)+(0.0100P)^2^+0.0000P] where P=(Fo^2^+2Fc^2^)/3
;
_refine_ls_weighting_scheme calc
_refine_ls_wR_factor_gt 0.0812
_refine_ls_wR_factor_ref 0.0912
_reflns_number_gt 5405
_reflns_number_total 13229
_reflns_threshold_expression >2sigma(I)
_cod_data_source_file c1dt10615e.txt
_cod_data_source_block pzLH_DBL8
_cod_depositor_comments
;
The following automatic conversions were performed:

'_diffrn_source_target' value 'MO' changed to 'Mo' according to
/home/saulius/struct/CIF-dictionaries/cif_core.dic dictionary named
'cif_core.dic' version 2.4.1 from 2010-06-29.

Automatic conversion script
Id: cif_fix_values 1715 2011-07-08 13:25:40Z adriana 
;
_cod_database_code 7017001

loop_
_space_group_symop_id
_space_group_symop_operation_xyz
1 'x, y, z'
2 '-x, y+1/2, -z+1/2'
3 '-x, -y, -z'
4 'x, -y-1/2, z-1/2'

loop_
_atom_site_label
_atom_site_type_symbol
_atom_site_fract_x
_atom_site_fract_y
_atom_site_fract_z
_atom_site_U_iso_or_equiv
_atom_site_adp_type
_atom_site_occupancy
_atom_site_symmetry_multiplicity
_atom_site_calc_flag
O1 O 0.61478(7) 0.99109(12) 0.64323(4) 0.0237(3) Uani 1 1 d
N1 N 0.54726(8) 1.04120(14) 0.72151(5) 0.0239(4) Uani 1 1 d
N2 N 0.49508(9) 1.07720(15) 0.75296(5) 0.0235(4) Uani 1 1 d
C1 C 0.68059(9) 1.01213(16) 0.66847(6) 0.0187(4) Uani 1 1 d
C2 C 0.68116(9) 1.06447(16) 0.71621(6) 0.0186(4) Uani 1 1 d
C3 C 0.74887(10) 1.08761(17) 0.74075(6) 0.0215(4) Uani 1 1 d
C4 C 0.81623(9) 1.05798(17) 0.72039(6) 0.0201(4) Uani 1 1 d
C5 C 0.81303(10) 1.00402(17) 0.67353(6) 0.0213(4) Uani 1 1 d
C6 C 0.74731(9) 0.98024(16) 0.64656(6) 0.0194(4) Uani 1 1 d
C7 C 0.74763(10) 0.92017(18) 0.59497(6) 0.0222(4) Uani 1 1 d
C8 C 0.70575(12) 0.7864(2) 0.59356(8) 0.0303(5) Uani 1 1 d
C9 C 0.71271(12) 1.0179(2) 0.55759(7) 0.0282(5) Uani 1 1 d
C10 C 0.82673(12) 0.8905(2) 0.57925(8) 0.0305(5) Uani 1 1 d
C11 C 0.88939(10) 1.08465(18) 0.74877(6) 0.0232(4) Uani 1 1 d
C12 C 0.88784(12) 1.0203(2) 0.79931(7) 0.0326(5) Uani 1 1 d
C13 C 0.95611(11) 1.0284(3) 0.72288(8) 0.0392(6) Uani 1 1 d
C14 C 0.89993(12) 1.2352(2) 0.75445(8) 0.0335(5) Uani 1 1 d
C15 C 0.61114(10) 1.08936(17) 0.74083(6) 0.0204(4) Uani 1 1 d
C16 C 0.59837(10) 1.15676(18) 0.78476(6) 0.0235(4) Uani 1 1 d
C17 C 0.52357(10) 1.14667(17) 0.79118(6) 0.0224(4) Uani 1 1 d
C18 C 0.47509(13) 1.1966(2) 0.82991(8) 0.0300(5) Uani 1 1 d
H1 H 0.5764(11) 1.0038(19) 0.6641(7) 0.061(8) Uiso 1 1 d
H2A H 0.4473(9) 1.0608(17) 0.7436(6) 0.034(6) Uiso 1 1 d
H3A H 0.7489(8) 1.1288(15) 0.7727(5) 0.021(5) Uiso 1 1 d
H5 H 0.8587(8) 0.9822(14) 0.6582(5) 0.011(4) Uiso 1 1 d
H8B H 0.6528(10) 0.7936(16) 0.6023(6) 0.036(6) Uiso 1 1 d
H8A H 0.7068(10) 0.7476(18) 0.5613(6) 0.042(6) Uiso 1 1 d
H8C H 0.7300(9) 0.7231(18) 0.6166(6) 0.037(6) Uiso 1 1 d
H9B H 0.6613(10) 1.0472(16) 0.5669(6) 0.028(5) Uiso 1 1 d
H9A H 0.7100(9) 0.9780(16) 0.5241(6) 0.033(5) Uiso 1 1 d
H9C H 0.7431(9) 1.1028(17) 0.5560(6) 0.034(6) Uiso 1 1 d
H10A H 0.8234(9) 0.8552(16) 0.5453(6) 0.038(5) Uiso 1 1 d
H10C H 0.8599(10) 0.9725(18) 0.5782(6) 0.040(6) Uiso 1 1 d
H10B H 0.8517(9) 0.8208(17) 0.6019(6) 0.034(5) Uiso 1 1 d
H12B H 0.8470(10) 1.0580(18) 0.8187(6) 0.049(6) Uiso 1 1 d
H12A H 0.8804(10) 0.920(2) 0.7971(6) 0.052(7) Uiso 1 1 d
H12C H 0.9345(9) 1.0366(15) 0.8184(6) 0.027(5) Uiso 1 1 d
H13B H 0.9628(11) 1.069(2) 0.6908(7) 0.058(7) Uiso 1 1 d
H13A H 0.9523(10) 0.9240(18) 0.7216(6) 0.043(6) Uiso 1 1 d
H13C H 1.0013(11) 1.0442(19) 0.7442(7) 0.058(7) Uiso 1 1 d
H14B H 0.8596(10) 1.2783(18) 0.7732(6) 0.044(6) Uiso 1 1 d
H14A H 0.9030(10) 1.2763(19) 0.7225(7) 0.053(6) Uiso 1 1 d
H14C H 0.9499(10) 1.2523(18) 0.7722(6) 0.048(6) Uiso 1 1 d
H16 H 0.6331(9) 1.2016(16) 0.8054(6) 0.027(5) Uiso 1 1 d
H18B H 0.4479(11) 1.268(2) 0.8197(7) 0.052(7) Uiso 1 1 d
H18A H 0.4355(11) 1.1292(19) 0.8377(7) 0.057(7) Uiso 1 1 d
H18C H 0.5049(11) 1.2155(19) 0.8589(7) 0.063(7) Uiso 1 1 d
O3 O 0.61768(7) 0.50864(13) 0.48035(4) 0.0232(3) Uani 1 1 d
N31 N 0.54881(8) 0.46627(14) 0.55868(5) 0.0223(4) Uani 1 1 d
N32 N 0.49601(9) 0.43239(15) 0.58988(5) 0.0220(4) Uani 1 1 d
C41 C 0.68321(9) 0.48876(17) 0.50647(6) 0.0186(4) Uani 1 1 d
C42 C 0.68270(9) 0.44081(16) 0.55476(6) 0.0183(4) Uani 1 1 d
C43 C 0.75005(10) 0.41928(17) 0.57997(6) 0.0201(4) Uani 1 1 d
C44 C 0.81765(9) 0.44589(17) 0.55965(6) 0.0195(4) Uani 1 1 d
C45 C 0.81555(10) 0.49529(17) 0.51208(6) 0.0196(4) Uani 1 1 d
C46 C 0.75019(10) 0.51733(17) 0.48441(6) 0.0192(4) Uani 1 1 d
C47 C 0.75092(10) 0.57528(18) 0.43248(6) 0.0218(4) Uani 1 1 d
C48 C 0.71595(12) 0.4764(2) 0.39544(7) 0.0255(5) Uani 1 1 d
C49 C 0.70924(13) 0.7095(2) 0.43014(8) 0.0292(5) Uani 1 1 d
C50 C 0.83016(12) 0.6031(2) 0.41701(7) 0.0287(5) Uani 1 1 d
C51 C 0.89021(9) 0.42356(18) 0.58945(6) 0.0225(4) Uani 1 1 d
C52 C 0.95859(11) 0.4635(3) 0.56186(8) 0.0346(5) Uani 1 1 d
C53 C 0.89722(12) 0.2759(2) 0.60309(8) 0.0326(5) Uani 1 1 d
C54 C 0.88925(11) 0.5064(2) 0.63651(7) 0.0312(5) Uani 1 1 d
C55 C 0.61211(9) 0.41869(17) 0.57903(6) 0.0190(4) Uani 1 1 d
C56 C 0.59836(10) 0.35369(18) 0.62326(6) 0.0225(4) Uani 1 1 d
C57 C 0.52336(10) 0.36453(17) 0.62904(6) 0.0210(4) Uani 1 1 d
C58 C 0.47391(12) 0.3163(2) 0.66748(7) 0.0275(5) Uani 1 1 d
H3 H 0.5805(10) 0.4977(17) 0.5007(6) 0.038(6) Uiso 1 1 d
H32 H 0.4496(9) 0.4501(16) 0.5810(6) 0.025(5) Uiso 1 1 d
H43 H 0.7485(9) 0.3839(16) 0.6140(6) 0.032(5) Uiso 1 1 d
H45 H 0.8645(8) 0.5155(14) 0.4971(5) 0.013(4) Uiso 1 1 d
H48C H 0.7446(9) 0.3896(17) 0.3939(6) 0.032(5) Uiso 1 1 d
H48B H 0.7135(9) 0.5125(15) 0.3609(6) 0.027(5) Uiso 1 1 d
H48A H 0.6638(9) 0.4479(15) 0.4035(6) 0.026(5) Uiso 1 1 d
H49C H 0.7356(10) 0.7723(18) 0.4536(6) 0.043(6) Uiso 1 1 d
H49B H 0.7111(10) 0.7477(18) 0.3969(6) 0.048(6) Uiso 1 1 d
H49A H 0.6574(9) 0.7012(16) 0.4397(5) 0.025(5) Uiso 1 1 d
H50B H 0.8613(9) 0.5186(18) 0.4146(6) 0.037(6) Uiso 1 1 d
H50C H 0.8574(9) 0.6638(16) 0.4397(6) 0.027(5) Uiso 1 1 d
H50A H 0.8271(9) 0.6432(16) 0.3834(6) 0.032(5) Uiso 1 1 d
H52A H 0.9633(10) 0.4088(19) 0.5321(7) 0.053(7) Uiso 1 1 d
H52B H 0.9569(9) 0.5650(17) 0.5529(6) 0.030(5) Uiso 1 1 d
H52C H 1.0018(9) 0.4443(16) 0.5835(6) 0.034(5) Uiso 1 1 d
H53A H 0.8962(9) 0.2166(18) 0.5731(6) 0.042(6) Uiso 1 1 d
H53C H 0.9452(10) 0.2610(17) 0.6244(6) 0.040(5) Uiso 1 1 d
H53B H 0.8544(9) 0.2461(16) 0.6237(6) 0.033(5) Uiso 1 1 d
H54B H 0.8871(9) 0.6033(19) 0.6292(6) 0.040(6) Uiso 1 1 d
H54C H 0.9354(9) 0.4917(15) 0.6575(6) 0.031(5) Uiso 1 1 d
H54A H 0.8465(9) 0.4887(16) 0.6567(6) 0.029(5) Uiso 1 1 d
H56 H 0.6335(8) 0.3141(15) 0.6459(5) 0.026(5) Uiso 1 1 d
H58C H 0.5026(9) 0.3016(16) 0.6993(6) 0.033(5) Uiso 1 1 d
H58A H 0.4481(10) 0.237(2) 0.6580(7) 0.053(7) Uiso 1 1 d
H58B H 0.4353(10) 0.3824(18) 0.6742(6) 0.038(6) Uiso 1 1 d
O2 O 0.37931(7) 1.01637(12) 0.68369(4) 0.0237(3) Uani 1 1 d
N21 N 0.44790(8) 0.95998(15) 0.60665(5) 0.0228(4) Uani 1 1 d
N22 N 0.50041(9) 0.92418(15) 0.57559(5) 0.0227(4) Uani 1 1 d
C21 C 0.31371(10) 0.99151(17) 0.65826(6) 0.0197(4) Uani 1 1 d
C22 C 0.31397(9) 0.93727(17) 0.61113(6) 0.0186(4) Uani 1 1 d
C23 C 0.24616(10) 0.91016(17) 0.58643(6) 0.0207(4) Uani 1 1 d
C24 C 0.17881(10) 0.93752(17) 0.60669(6) 0.0203(4) Uani 1 1 d
C25 C 0.18118(10) 0.99512(17) 0.65346(6) 0.0202(4) Uani 1 1 d
C26 C 0.24650(9) 1.02386(17) 0.67982(6) 0.0190(4) Uani 1 1 d
C27 C 0.24616(10) 1.08976(18) 0.73069(6) 0.0217(4) Uani 1 1 d
C28 C 0.28096(11) 0.9966(2) 0.76959(7) 0.0268(5) Uani 1 1 d
C29 C 0.28849(12) 1.2235(2) 0.73023(8) 0.0281(5) Uani 1 1 d
C30 C 0.16696(11) 1.1215(2) 0.74535(7) 0.0265(5) Uani 1 1 d
C31 C 0.10387(10) 0.91147(18) 0.58023(6) 0.0229(4) Uani 1 1 d
C32 C 0.11220(12) 0.8435(2) 0.53106(7) 0.0382(5) Uani 1 1 d
C33 C 0.05593(12) 0.8210(3) 0.61117(8) 0.0412(6) Uani 1 1 d
C34 C 0.06271(13) 1.0440(2) 0.57138(9) 0.0450(6) Uani 1 1 d
C35 C 0.38396(10) 0.91251(17) 0.58671(6) 0.0201(4) Uani 1 1 d
C36 C 0.39737(10) 0.84501(18) 0.54292(6) 0.0223(4) Uani 1 1 d
C37 C 0.47239(10) 0.85508(17) 0.53690(6) 0.0222(4) Uani 1 1 d
C38 C 0.52155(12) 0.8062(2) 0.49843(8) 0.0276(5) Uani 1 1 d
H2 H 0.4160(10) 1.0005(17) 0.6631(6) 0.038(6) Uiso 1 1 d
H22 H 0.5474(10) 0.9434(18) 0.5845(6) 0.043(6) Uiso 1 1 d
H23 H 0.2479(8) 0.8724(15) 0.5529(5) 0.022(5) Uiso 1 1 d
H25 H 0.1327(8) 1.0156(14) 0.6674(5) 0.014(4) Uiso 1 1 d
H28A H 0.2509(9) 0.9128(16) 0.7730(5) 0.023(5) Uiso 1 1 d
H28C H 0.2856(9) 1.0428(16) 0.8023(6) 0.033(5) Uiso 1 1 d
H28B H 0.3335(10) 0.9670(17) 0.7611(6) 0.037(5) Uiso 1 1 d
H29A H 0.2643(9) 1.2822(17) 0.7062(6) 0.033(5) Uiso 1 1 d
H29B H 0.3422(9) 1.2148(15) 0.7217(5) 0.025(5) Uiso 1 1 d
H29C H 0.2849(9) 1.2700(16) 0.7628(6) 0.034(5) Uiso 1 1 d
H30B H 0.1429(10) 1.1819(18) 0.7215(6) 0.043(6) Uiso 1 1 d
H30A H 0.1341(9) 1.0386(17) 0.7490(5) 0.030(5) Uiso 1 1 d
H30C H 0.1700(9) 1.1689(16) 0.7778(6) 0.029(5) Uiso 1 1 d
H32C H 0.1398(11) 0.9107(19) 0.5092(7) 0.052(6) Uiso 1 1 d
H32A H 0.0634(11) 0.8269(19) 0.5146(7) 0.065(7) Uiso 1 1 d
H32B H 0.1363(11) 0.751(2) 0.5382(7) 0.061(7) Uiso 1 1 d
H33A H 0.0045(11) 0.8071(18) 0.5933(7) 0.061(7) Uiso 1 1 d
H33C H 0.0453(11) 0.8634(19) 0.6447(7) 0.058(7) Uiso 1 1 d
H33B H 0.0813(11) 0.733(2) 0.6178(7) 0.066(8) Uiso 1 1 d
H34B H 0.0931(12) 1.099(2) 0.5443(8) 0.076(8) Uiso 1 1 d
H34C H 0.0530(11) 1.0900(19) 0.6056(7) 0.059(7) Uiso 1 1 d
H34A H 0.0137(11) 1.0224(18) 0.5561(7) 0.053(6) Uiso 1 1 d
H36 H 0.3633(9) 0.8026(15) 0.5208(5) 0.026(5) Uiso 1 1 d
H38A H 0.4922(10) 0.7923(17) 0.4682(6) 0.043(6) Uiso 1 1 d
H38C H 0.5610(11) 0.8721(19) 0.4905(7) 0.056(7) Uiso 1 1 d
H38B H 0.5451(10) 0.7247(19) 0.5076(6) 0.041(6) Uiso 1 1 d

loop_
_atom_site_aniso_label
_atom_site_aniso_U_11
_atom_site_aniso_U_22
_atom_site_aniso_U_33
_atom_site_aniso_U_23
_atom_site_aniso_U_13
_atom_site_aniso_U_12
O1 0.0179(7) 0.0313(8) 0.0218(7) -0.0038(6) -0.0004(6) -0.0007(6)
N1 0.0205(9) 0.0281(10) 0.0232(8) -0.0024(7) 0.0028(7) 0.0006(7)
N2 0.0180(9) 0.0300(10) 0.0227(8) -0.0015(7) 0.0028(8) 0.0012(7)
C1 0.0190(10) 0.0176(10) 0.0192(9) 0.0011(7) -0.0039(8) -0.0008(8)
C2 0.0181(10) 0.0161(10) 0.0216(9) 0.0024(7) 0.0016(8) -0.0005(8)
C3 0.0245(11) 0.0193(11) 0.0207(10) 0.0001(8) 0.0000(9) -0.0007(8)
C4 0.0175(10) 0.0190(10) 0.0235(10) 0.0034(8) -0.0017(8) -0.0011(8)
C5 0.0198(10) 0.0213(11) 0.0232(10) 0.0022(8) 0.0039(8) 0.0019(8)
C6 0.0216(10) 0.0172(10) 0.0193(9) 0.0029(7) 0.0005(8) -0.0013(8)
C7 0.0217(10) 0.0246(11) 0.0205(9) -0.0035(8) 0.0028(8) -0.0002(8)
C8 0.0329(14) 0.0268(13) 0.0314(12) -0.0057(10) 0.0050(11) -0.0022(10)
C9 0.0287(12) 0.0338(14) 0.0223(10) 0.0011(9) 0.0022(9) -0.0007(10)
C10 0.0279(12) 0.0364(14) 0.0276(11) -0.0063(10) 0.0067(10) 0.0013(10)
C11 0.0200(10) 0.0267(12) 0.0229(10) -0.0002(8) 0.0007(8) 0.0002(8)
C12 0.0267(12) 0.0411(15) 0.0293(11) 0.0043(10) -0.0086(10) -0.0027(10)
C13 0.0190(12) 0.0605(18) 0.0378(13) -0.0073(12) -0.0015(10) 0.0045(11)
C14 0.0307(12) 0.0336(13) 0.0356(13) -0.0017(10) -0.0066(11) -0.0088(10)
C15 0.0208(10) 0.0191(11) 0.0211(9) 0.0013(8) -0.0014(8) 0.0010(8)
C16 0.0240(11) 0.0228(11) 0.0238(10) -0.0019(8) -0.0005(9) -0.0016(9)
C17 0.0241(11) 0.0204(11) 0.0228(10) 0.0003(8) 0.0025(8) 0.0017(8)
C18 0.0267(12) 0.0313(14) 0.0324(12) -0.0036(10) 0.0060(10) 0.0010(10)
O3 0.0166(7) 0.0321(9) 0.0208(7) 0.0035(6) 0.0001(6) 0.0011(6)
N31 0.0174(8) 0.0293(10) 0.0205(8) 0.0029(7) 0.0027(7) 0.0000(7)
N32 0.0161(9) 0.0288(10) 0.0211(8) 0.0008(7) 0.0014(7) 0.0005(7)
C41 0.0182(10) 0.0186(11) 0.0187(9) -0.0009(8) -0.0013(8) 0.0013(8)
C42 0.0195(10) 0.0166(10) 0.0188(9) -0.0011(7) 0.0009(8) -0.0006(8)
C43 0.0226(11) 0.0210(11) 0.0166(9) -0.0002(8) 0.0008(8) -0.0005(8)
C44 0.0196(10) 0.0193(11) 0.0194(9) -0.0016(8) -0.0004(8) 0.0010(8)
C45 0.0178(10) 0.0196(11) 0.0217(9) -0.0026(8) 0.0041(8) -0.0009(8)
C46 0.0224(10) 0.0172(10) 0.0179(9) -0.0024(8) 0.0010(8) 0.0011(8)
C47 0.0214(11) 0.0237(12) 0.0202(9) 0.0008(8) 0.0017(8) 0.0020(8)
C48 0.0259(12) 0.0303(13) 0.0204(10) -0.0021(9) 0.0022(9) 0.0028(10)
C49 0.0321(13) 0.0278(13) 0.0280(12) 0.0049(10) 0.0047(11) 0.0020(10)
C50 0.0278(12) 0.0367(14) 0.0220(11) 0.0022(10) 0.0035(10) -0.0032(10)
C51 0.0163(10) 0.0293(12) 0.0217(10) 0.0019(8) 0.0007(8) 0.0007(8)
C52 0.0191(11) 0.0556(17) 0.0288(12) 0.0029(11) -0.0008(9) -0.0022(10)
C53 0.0295(12) 0.0355(14) 0.0324(12) 0.0026(10) -0.0048(10) 0.0057(9)
C54 0.0239(11) 0.0432(15) 0.0262(11) -0.0032(10) -0.0036(9) -0.0012(10)
C55 0.0188(10) 0.0187(11) 0.0196(9) -0.0008(7) 0.0006(8) -0.0017(8)
C56 0.0224(11) 0.0218(11) 0.0234(10) 0.0046(8) 0.0004(9) -0.0008(8)
C57 0.0221(11) 0.0201(11) 0.0209(9) -0.0013(8) 0.0001(8) -0.0014(8)
C58 0.0256(12) 0.0308(14) 0.0266(11) 0.0062(10) 0.0060(10) -0.0018(10)
O2 0.0160(7) 0.0333(8) 0.0217(7) -0.0046(6) 0.0014(6) -0.0019(6)
N21 0.0174(8) 0.0301(10) 0.0209(8) -0.0037(7) 0.0021(7) -0.0002(7)
N22 0.0169(9) 0.0281(10) 0.0234(8) -0.0011(7) 0.0029(8) 0.0004(7)
C21 0.0201(10) 0.0183(10) 0.0204(9) 0.0025(8) -0.0022(8) -0.0022(8)
C22 0.0185(10) 0.0181(10) 0.0194(9) 0.0010(7) 0.0006(8) -0.0002(8)
C23 0.0242(11) 0.0204(11) 0.0174(9) -0.0007(8) -0.0004(8) -0.0001(8)
C24 0.0223(11) 0.0187(10) 0.0200(9) 0.0019(8) 0.0011(8) 0.0004(8)
C25 0.0174(10) 0.0220(11) 0.0216(9) 0.0025(8) 0.0039(8) 0.0018(8)
C26 0.0208(10) 0.0179(10) 0.0184(9) 0.0004(7) 0.0027(8) 0.0006(8)
C27 0.0236(11) 0.0217(11) 0.0199(9) 0.0001(8) 0.0011(8) -0.0021(8)
C28 0.0256(11) 0.0336(13) 0.0212(10) 0.0008(9) 0.0012(9) -0.0052(10)
C29 0.0312(12) 0.0241(12) 0.0295(12) -0.0052(9) 0.0060(10) -0.0041(9)
C30 0.0261(11) 0.0292(13) 0.0245(11) -0.0044(9) 0.0042(9) -0.0006(9)
C31 0.0181(10) 0.0270(12) 0.0232(10) -0.0004(8) -0.0036(8) -0.0004(8)
C32 0.0308(12) 0.0538(17) 0.0293(11) -0.0118(11) -0.0062(10) -0.0023(11)
C33 0.0315(13) 0.0561(17) 0.0357(12) 0.0018(11) -0.0027(11) -0.0141(11)
C34 0.0374(13) 0.0419(15) 0.0537(15) -0.0057(12) -0.0217(12) 0.0081(11)
C35 0.0200(10) 0.0190(11) 0.0211(9) 0.0013(8) -0.0009(8) 0.0007(8)
C36 0.0216(11) 0.0216(11) 0.0237(10) -0.0033(8) 0.0015(9) 0.0000(8)
C37 0.0262(11) 0.0183(11) 0.0221(9) 0.0001(8) 0.0016(8) 0.0013(8)
C38 0.0265(12) 0.0268(13) 0.0297(12) -0.0045(9) 0.0052(10) 0.0038(10)

loop_
_atom_type_symbol
_atom_type_description
_atom_type_scat_dispersion_real
_atom_type_scat_dispersion_imag
_atom_type_scat_source
C C 0.0033 0.0016 'International Tables Vol C Tables 4.2.6.8 and 6.1.1.4'
H H 0.0000 0.0000 'International Tables Vol C Tables 4.2.6.8 and 6.1.1.4'
N N 0.0061 0.0033 'International Tables Vol C Tables 4.2.6.8 and 6.1.1.4'
O O 0.0106 0.0060 'International Tables Vol C Tables 4.2.6.8 and 6.1.1.4'

loop_
_geom_angle_atom_site_label_1
_geom_angle_atom_site_label_2
_geom_angle_atom_site_label_3
_geom_angle
O1 C1 C2 120.10(16)
O1 C1 C6 119.24(15)
N1 N2 H2A 116.7(11)
N1 C15 C2 119.64(16)
N1 C15 C16 110.12(16)
N2 C17 C16 106.45(16)
N2 C17 C18 121.02(17)
C1 O1 H1 108.6(12)
C1 C2 C15 120.98(16)
C1 C6 C7 121.34(15)
C2 C3 C4 122.23(17)
C2 C3 H3A 118.5(10)
C3 C2 C1 119.01(17)
C3 C2 C15 119.95(16)
C3 C4 C5 116.83(16)
C3 C4 C11 120.46(16)
C4 C3 H3A 119.3(9)
C4 C5 H5 119.2(8)
C4 C11 C12 109.92(15)
C4 C11 C13 112.12(16)
C4 C11 C14 109.02(15)
C5 C4 C11 122.71(17)
C5 C6 C1 117.24(16)
C5 C6 C7 121.41(16)
C6 C1 C2 120.66(15)
C6 C5 C4 124.00(18)
C6 C5 H5 116.8(8)
C7 C8 H8B 113.8(10)
C7 C8 H8A 110.2(11)
C7 C8 H8C 110.0(11)
C7 C9 H9B 111.7(9)
C7 C9 H9A 111.2(10)
C7 C9 H9C 111.0(10)
C7 C10 H10A 108.2(10)
C7 C10 H10C 113.8(10)
C7 C10 H10B 110.5(9)
C8 C7 C6 110.09(15)
C9 C7 C6 110.39(15)
C9 C7 C8 110.68(16)
C9 C7 C10 107.15(16)
C10 C7 C6 111.97(15)
C10 C7 C8 106.46(17)
C11 C12 H12B 111.4(11)
C11 C12 H12A 111.7(10)
C11 C12 H12C 111.3(9)
C11 C13 H13B 113.3(12)
C11 C13 H13A 109.3(10)
C11 C13 H13C 107.9(11)
C11 C14 H14B 112.7(11)
C11 C14 H14A 109.7(11)
C11 C14 H14C 108.5(10)
C13 C11 C12 108.09(17)
C14 C11 C12 109.28(17)
C14 C11 C13 108.35(18)
C15 N1 N2 105.07(14)
C15 C16 H16 128.0(10)
C16 C15 C2 130.22(17)
C16 C17 C18 132.53(18)
C17 N2 N1 112.61(15)
C17 N2 H2A 130.2(11)
C17 C16 C15 105.75(17)
C17 C16 H16 126.3(10)
C17 C18 H18B 111.8(12)
C17 C18 H18A 111.4(11)
C17 C18 H18C 109.5(12)
H8B C8 H8A 107.8(14)
H8B C8 H8C 107.1(14)
H8A C8 H8C 107.7(15)
H9B C9 H9A 109.7(13)
H9B C9 H9C 105.6(13)
H9A C9 H9C 107.5(13)
H10A C10 H10C 105.9(13)
H10A C10 H10B 109.4(13)
H10C C10 H10B 108.9(13)
H12B C12 H12A 107.9(15)
H12B C12 H12C 106.7(14)
H12A C12 H12C 107.6(14)
H13B C13 H13A 112.9(15)
H13B C13 H13C 109.6(16)
H13A C13 H13C 103.3(14)
H14B C14 H14A 110.4(15)
H14B C14 H14C 109.1(14)
H14A C14 H14C 106.1(15)
H18B C18 H18A 102.6(16)
H18B C18 H18C 112.0(17)
H18A C18 H18C 109.4(15)
O3 C41 C42 120.15(16)
O3 C41 C46 118.83(15)
N31 N32 H32 117.4(11)
N31 C55 C42 119.55(15)
N31 C55 C56 110.34(16)
N32 C57 C56 106.05(16)
N32 C57 C58 121.31(17)
C41 O3 H3 107.8(11)
C41 C42 C55 121.00(15)
C41 C46 C47 121.20(15)
C42 C43 H43 117.5(10)
C43 C42 C41 118.80(17)
C43 C42 C55 120.17(16)
C43 C44 C45 117.08(16)
C43 C44 C51 120.12(15)
C44 C43 C42 122.22(17)
C44 C43 H43 120.2(10)
C44 C45 H45 117.5(8)
C44 C51 C53 109.42(15)
C44 C51 C54 109.34(15)
C45 C44 C51 122.79(16)
C45 C46 C41 117.08(15)
C45 C46 C47 121.69(16)
C46 C41 C42 121.02(15)
C46 C45 C44 123.79(17)
C46 C45 H45 118.7(8)
C46 C47 C49 110.18(15)
C47 C48 H48C 112.7(10)
C47 C48 H48B 112.9(9)
C47 C48 H48A 113.2(9)
C47 C49 H49C 107.7(11)
C47 C49 H49B 109.9(11)
C47 C49 H49A 112.4(10)
C47 C50 H50B 112.8(10)
C47 C50 H50C 112.5(9)
C47 C50 H50A 108.1(10)
C48 C47 C46 110.50(15)
C48 C47 C49 110.53(16)
C50 C47 C46 111.69(15)
C50 C47 C48 107.14(15)
C50 C47 C49 106.70(16)
C51 C52 H52A 111.3(11)
C51 C52 H52B 110.9(9)
C51 C52 H52C 106.6(10)
C51 C53 H53A 111.7(10)
C51 C53 H53C 109.7(10)
C51 C53 H53B 111.3(10)
C51 C54 H54B 111.1(10)
C51 C54 H54C 111.4(9)
C51 C54 H54A 114.4(10)
C52 C51 C44 112.67(15)
C52 C51 C53 108.37(17)
C52 C51 C54 108.27(16)
C53 C51 C54 108.70(16)
C55 N31 N32 104.85(14)
C55 C56 H56 128.2(9)
C56 C55 C42 130.10(16)
C56 C57 C58 132.64(17)
C57 N32 N31 112.93(15)
C57 N32 H32 129.4(11)
C57 C56 C55 105.83(16)
C57 C56 H56 125.9(9)
C57 C58 H58C 111.2(9)
C57 C58 H58A 112.1(11)
C57 C58 H58B 111.2(10)
H48C C48 H48B 105.6(12)
H48C C48 H48A 104.1(13)
H48B C48 H48A 107.5(13)
H49C C49 H49B 108.4(15)
H49C C49 H49A 108.1(13)
H49B C49 H49A 110.4(14)
H50B C50 H50C 107.0(13)
H50B C50 H50A 106.4(13)
H50C C50 H50A 109.9(13)
H52A C52 H52B 110.3(14)
H52A C52 H52C 107.3(14)
H52B C52 H52C 110.4(13)
H53A C53 H53C 111.1(13)
H53A C53 H53B 106.8(13)
H53C C53 H53B 106.1(12)
H54B C54 H54C 106.6(13)
H54B C54 H54A 105.5(13)
H54C C54 H54A 107.3(12)
H58C C58 H58A 110.1(15)
H58C C58 H58B 106.2(13)
H58A C58 H58B 105.7(15)
O2 C21 C22 120.28(16)
O2 C21 C26 118.83(15)
N21 N22 H22 116.8(12)
N21 C35 C22 119.38(16)
N21 C35 C36 110.10(16)
N22 C37 C36 106.32(16)
N22 C37 C38 120.91(17)
C21 O2 H2 106.7(11)
C21 C22 C35 121.39(16)
C21 C26 C27 120.99(15)
C22 C21 C26 120.89(16)
C22 C23 H23 117.4(9)
C23 C22 C21 119.06(17)
C23 C22 C35 119.52(16)
C23 C24 C25 117.07(16)
C23 C24 C31 123.16(16)
C24 C23 C22 121.94(17)
C24 C23 H23 120.6(9)
C24 C25 H25 116.3(8)
C24 C31 C33 110.15(15)
C24 C31 C34 109.76(15)
C25 C24 C31 119.76(16)
C25 C26 C21 117.29(16)
C25 C26 C27 121.71(16)
C26 C25 C24 123.70(17)
C26 C25 H25 120.0(8)
C27 C28 H28A 111.5(9)
C27 C28 H28C 110.9(10)
C27 C28 H28B 111.8(9)
C27 C29 H29A 108.9(10)
C27 C29 H29B 113.9(9)
C27 C29 H29C 110.0(9)
C27 C30 H30B 110.1(10)
C27 C30 H30A 113.9(9)
C27 C30 H30C 108.2(9)
C28 C27 C26 110.63(15)
C28 C27 C29 110.34(16)
C29 C27 C26 110.09(15)
C30 C27 C26 111.44(15)
C30 C27 C28 107.56(16)
C30 C27 C29 106.69(16)
C31 C32 H32C 106.7(10)
C31 C32 H32A 111.3(11)
C31 C32 H32B 106.7(11)
C31 C33 H33A 109.3(10)
C31 C33 H33C 112.2(11)
C31 C33 H33B 110.9(12)
C31 C34 H34B 107.0(12)
C31 C34 H34C 109.3(11)
C31 C34 H34A 107.2(11)
C32 C31 C24 112.30(16)
C32 C31 C33 107.75(17)
C32 C31 C34 108.12(17)
C33 C31 C34 108.67(18)
C35 N21 N22 105.09(14)
C35 C36 H36 129.4(10)
C36 C35 C22 130.52(17)
C36 C37 C38 132.77(17)
C37 N22 N21 112.69(15)
C37 N22 H22 130.3(12)
C37 C36 C35 105.80(16)
C37 C36 H36 124.8(9)
C37 C38 H38A 109.5(10)
C37 C38 H38C 112.7(11)
C37 C38 H38B 111.5(11)
H28A C28 H28C 109.0(13)
H28A C28 H28B 106.5(13)
H28C C28 H28B 106.9(13)
H29A C29 H29B 107.5(13)
H29A C29 H29C 106.0(13)
H29B C29 H29C 110.1(13)
H30B C30 H30A 109.0(14)
H30B C30 H30C 107.8(14)
H30A C30 H30C 107.7(12)
H32C C32 H32A 106.4(15)
H32C C32 H32B 118.6(15)
H32A C32 H32B 107.1(16)
H33A C33 H33C 106.1(15)
H33A C33 H33B 110.8(15)
H33C C33 H33B 107.3(15)
H34B C34 H34C 119.1(15)
H34B C34 H34A 106.7(15)
H34C C34 H34A 107.0(15)
H38A C38 H38C 105.9(14)
H38A C38 H38B 108.8(15)
H38C C38 H38B 108.3(15)

loop_
_geom_bond_atom_site_label_1
_geom_bond_atom_site_label_2
_geom_bond_distance
O1 C1 1.3659(18)
O1 H1 0.93(2)
N1 N2 1.3535(19)
N1 C15 1.338(2)
N2 C17 1.345(2)
N2 H2A 0.904(17)
C1 C2 1.414(2)
C1 C6 1.405(2)
C2 C3 1.389(2)
C2 C15 1.479(2)
C3 C4 1.391(2)
C3 H3A 0.972(15)
C4 C5 1.397(2)
C4 C11 1.528(2)
C5 C6 1.392(2)
C5 H5 0.966(14)
C6 C7 1.541(2)
C7 C8 1.541(3)
C7 C9 1.537(2)
C7 C10 1.537(3)
C8 H8B 0.998(17)
C8 H8A 0.969(17)
C8 H8C 0.987(17)
C9 H9B 1.016(17)
C9 H9A 1.002(16)
C9 H9C 1.015(17)
C10 H10A 0.999(17)
C10 H10C 1.019(18)
C10 H10B 1.028(17)
C11 C12 1.534(2)
C11 C13 1.531(3)
C11 C14 1.531(3)
C12 H12B 1.001(18)
C12 H12A 1.021(19)
C12 H12C 0.986(16)
C13 H13B 0.983(19)
C13 H13A 1.051(18)
C13 H13C 1.00(2)
C14 H14B 1.006(17)
C14 H14A 0.975(18)
C14 H14C 1.021(18)
C15 C16 1.412(2)
C16 C17 1.371(2)
C16 H16 0.942(16)
C17 C18 1.493(3)
C18 H18B 0.908(19)
C18 H18A 1.01(2)
C18 H18C 0.96(2)
O3 C41 1.3713(18)
O3 H3 0.899(17)
N31 N32 1.3517(18)
N31 C55 1.338(2)
N32 C57 1.350(2)
N32 H32 0.879(16)
C41 C42 1.413(2)
C41 C46 1.404(2)
C42 C43 1.390(2)
C42 C55 1.479(2)
C43 C44 1.388(2)
C43 H43 1.003(16)
C44 C45 1.398(2)
C44 C51 1.531(2)
C45 C46 1.393(2)
C45 H45 1.010(14)
C46 C47 1.543(2)
C47 C48 1.538(2)
C47 C49 1.543(2)
C47 C50 1.534(3)
C48 H48C 1.015(17)
C48 H48B 1.017(15)
C48 H48A 1.016(16)
C49 H49C 1.007(18)
C49 H49B 0.994(17)
C49 H49A 0.986(16)
C50 H50B 1.020(17)
C50 H50C 0.989(16)
C50 H50A 1.009(16)
C51 C52 1.528(2)
C51 C53 1.533(3)
C51 C54 1.539(2)
C52 H52A 0.991(19)
C52 H52B 1.049(16)
C52 H52C 0.979(17)
C53 H53A 1.016(17)
C53 H53C 1.035(17)
C53 H53B 1.021(16)
C54 H54B 0.994(18)
C54 H54C 1.004(17)
C54 H54A 0.985(16)
C55 C56 1.411(2)
C56 C57 1.373(2)
C56 H56 0.957(15)
C57 C58 1.492(2)
C58 H58C 1.009(16)
C58 H58A 0.95(2)
C58 H58B 0.985(17)
O2 C21 1.3716(19)
O2 H2 0.903(17)
N21 N22 1.3503(18)
N21 C35 1.343(2)
N22 C37 1.350(2)
N22 H22 0.894(18)
C21 C22 1.406(2)
C21 C26 1.410(2)
C22 C23 1.400(2)
C22 C35 1.476(2)
C23 C24 1.385(2)
C23 H23 0.998(15)
C24 C25 1.409(2)
C24 C31 1.530(2)
C25 C26 1.387(2)
C25 H25 0.991(14)
C26 C27 1.547(2)
C27 C28 1.535(2)
C27 C29 1.545(2)
C27 C30 1.534(2)
C28 H28A 1.008(16)
C28 H28C 1.011(16)
C28 H28B 1.029(17)
C29 H29A 0.974(16)
C29 H29B 1.009(15)
C29 H29C 1.014(16)
C30 H30B 0.981(18)
C30 H30A 1.029(16)
C30 H30C 1.010(16)
C31 C32 1.527(2)
C31 C33 1.535(3)
C31 C34 1.538(3)
C32 H32C 1.043(19)
C32 H32A 0.99(2)
C32 H32B 1.04(2)
C33 H33A 1.040(19)
C33 H33C 1.040(19)
C33 H33B 1.01(2)
C34 H34B 1.09(2)
C34 H34C 1.068(19)
C34 H34A 0.99(2)
C35 C36 1.411(2)
C36 C37 1.374(2)
C36 H36 0.948(15)
C37 C38 1.492(2)
C38 H38A 0.976(18)
C38 H38C 1.00(2)
C38 H38B 0.951(18)

loop_
_geom_hbond_atom_site_label_D
_geom_hbond_atom_site_label_H
_geom_hbond_atom_site_label_A
_geom_hbond_distance_DH
_geom_hbond_distance_HA
_geom_hbond_distance_DA
_geom_hbond_angle_DHA
_geom_hbond_site_symmetry_A
O1 H1 N1 0.93(2) 1.725(19) 2.5669(19) 149.5(18) .
N2 H2A O2 0.904(17) 2.060(17) 2.8326(19) 142.7(15) .
O3 H3 N31 0.899(17) 1.744(17) 2.5665(19) 150.9(16) .
N32 H32 O3 0.879(16) 2.078(16) 2.8194(19) 141.4(15) 3_666
O2 H2 N21 0.903(17) 1.727(16) 2.5607(19) 152.3(16) .
N22 H22 O1 0.894(18) 2.036(18) 2.8000(19) 142.7(16) .
